data_2102132
loop_
_publ_author_name
'Rychlewska, Urszula'
'War\.zajtis, Beata'

_publ_section_title
;
 Packing modes of (<i>R</i>,<i>R</i>)-tartaric acid esters and amides
;
_journal_issue 5
_journal_name_full 'Acta Crystallographica Section B'
_journal_page_first 833
_journal_page_last 848
_journal_paper_doi 10.1107/S0108768100004274
_journal_volume 56
_journal_year 2000
_chemical_formula_sum 'C4 H7 N O5'
_chemical_formula_weight 149.11
_chemical_melting_point 444.0(10)
_chemical_name_systematic
;
(R,R)-(+)-Tartaric acid monoamide
;
_space_group_IT_number 19
_symmetry_cell_setting orthorhombic
_symmetry_space_group_name_Hall 'P 2ac 2ab'
_symmetry_space_group_name_H-M 'P 21 21 21'
_audit_creation_method SHELXL
_cell_angle_alpha 90.00
_cell_angle_beta 90.00
_cell_angle_gamma 90.00
_cell_formula_units_Z 4
_cell_length_a 5.9556(5)
_cell_length_b 8.0972(5)
_cell_length_c 11.8960(8)
_cell_measurement_reflns_used 46
_cell_measurement_temperature 293(2)
_cell_measurement_theta_max 15.0
_cell_measurement_theta_min 12.2
_cell_volume 573.67(7)
_computing_cell_refinement 'Kuma KM-4 software (Kuma Diffraction, 1991)'
_computing_data_collection 'Kuma KM-4 software (Kuma Diffraction, 1991)'
_computing_data_reduction 'Kuma KM-4 software (Kuma Diffraction, 1991)'
_computing_molecular_graphics 'Simens Analytical X-Ray Instruments (1989)'
_computing_publication_material 'SHELXL-93 (Sheldrick, 1993)'
_computing_structure_refinement 'SHELXL-93 (Sheldrick, 1993)'
_computing_structure_solution 'SHELXS-86 (Sheldrick, 1990)'
_diffrn_ambient_temperature 293(2)
_diffrn_measurement_device 'KM-4 four circle diffractometer'
_diffrn_measurement_method \q-2\q
_diffrn_radiation_monochromator graphite
_diffrn_radiation_source 'fine-focus sealed tube'
_diffrn_radiation_type MoK\a
_diffrn_radiation_wavelength .71073
_diffrn_reflns_av_R_equivalents .0109
_diffrn_reflns_av_sigmaI/netI .0125
_diffrn_reflns_limit_h_max 8
_diffrn_reflns_limit_h_min -8
_diffrn_reflns_limit_k_max 11
_diffrn_reflns_limit_k_min 0
_diffrn_reflns_limit_l_max 16
_diffrn_reflns_limit_l_min 0
_diffrn_reflns_number 1688
_diffrn_reflns_theta_max 29.06
_diffrn_reflns_theta_min 3.04
_diffrn_standards_decay_% .96
_diffrn_standards_interval_count 100
_diffrn_standards_number 2
_exptl_absorpt_coefficient_mu .162
_exptl_absorpt_correction_type none
_exptl_crystal_colour colourless
_exptl_crystal_density_diffrn 1.726
_exptl_crystal_description 'square pyramid'
_exptl_crystal_F_000 312
_exptl_crystal_size_max .5
_exptl_crystal_size_mid .5
_exptl_crystal_size_min .5
_refine_diff_density_max .393
_refine_diff_density_min -.177
_refine_ls_abs_structure_details 'Flack H D (1983), Acta Cryst. A39, 876-881'
_refine_ls_abs_structure_Flack .8(11)
_refine_ls_extinction_method none
_refine_ls_goodness_of_fit_all 1.008
_refine_ls_goodness_of_fit_obs 1.020
_refine_ls_hydrogen_treatment 'riding model'
_refine_ls_matrix_type full
_refine_ls_number_parameters 103
_refine_ls_number_reflns 1531
_refine_ls_number_restraints 0
_refine_ls_restrained_S_all 1.166
_refine_ls_restrained_S_obs 1.020
_refine_ls_R_factor_all .0357
_refine_ls_R_factor_obs .0328
_refine_ls_shift/esd_max -.054
_refine_ls_shift/esd_mean .010
_refine_ls_structure_factor_coef Fsqd
_refine_ls_weighting_details 'w=1/[\s^2^(Fo^2^)+(0.0485P)^2^+0.1655P] where P=(Fo^2^+2Fc^2^)/3'
_refine_ls_weighting_scheme calc
_refine_ls_wR_factor_all .0986
_refine_ls_wR_factor_obs .0845
_reflns_number_observed 1476
_reflns_number_total 1534
_reflns_observed_criterion I>\s(I)
_cod_data_source_file cf0011.cif
_cod_data_source_block hoh1
_cod_depositor_comments
;
The following automatic conversions were performed:

'_chemical_melting_point' value '443-445' was changed to '444.0(10)'
- the average value was taken and precision was estimated.

Automatic conversion script
Id: cif_fix_values 1646 2011-03-28 12:23:43Z adriana 

The following automatic conversions were performed:

'_chemical_melting_point' value '443-445' was changed to '444.0(10)'
- the average value was taken and precision was estimated.

Automatic conversion script
Id: cif_fix_values 1715 2011-07-08 13:25:40Z adriana 

The following automatic conversions were performed:

'_refine_ls_weighting_scheme' value 'calc
w=1/[\s^2^(Fo^2^)+(0.0485P)^2^+0.1655P] where P=(Fo^2^+2Fc^2^)/3' was
changed to 'calc'. New tag '_refine_ls_weighting_details' was
created. The value of the new tag was set to
'w=1/[\s^2^(Fo^2^)+(0.0485P)^2^+0.1655P] where P=(Fo^2^+2Fc^2^)/3'.

Automatic conversion script
Id: cif_fix_values 3143 2015-03-26 13:38:13Z robertas 
;
_cod_database_code 2102132

loop_
_symmetry_equiv_pos_as_xyz
'x, y, z'
'-x+1/2, -y, z+1/2'
'-x, y+1/2, -z+1/2'
'x+1/2, -y+1/2, -z'

loop_
_atom_site_aniso_label
_atom_site_aniso_U_11
_atom_site_aniso_U_22
_atom_site_aniso_U_33
_atom_site_aniso_U_12
_atom_site_aniso_U_13
_atom_site_aniso_U_23
C1 .0167(5) .0224(5) .0229(5) .0000(4) .0018(4) -.0006(5)
C2 .0150(4) .0225(5) .0176(5) .0004(5) .0005(4) -.0006(4)
C3 .0200(5) .0235(5) .0207(5) -.0011(5) -.0003(4) -.0034(4)
C4 .0210(5) .0278(5) .0184(5) .0005(5) -.0010(4) -.0061(4)
N4 .0303(6) .0334(6) .0380(6) .0087(5) .0044(5) -.0039(5)
O1 .0244(4) .0455(5) .0208(4) .0011(5) .0038(3) .0006(4)
O2 .0155(4) .0360(5) .0197(4) -.0008(4) -.0013(3) -.0002(4)
O3 .0433(6) .0236(4) .0378(6) -.0077(5) .0044(5) .0020(4)
O4 .0304(5) .0336(5) .0250(4) .0015(4) .0062(4) .0028(4)
O10 .0157(4) .0475(6) .0253(4) -.0015(4) -.0001(3) -.0011(4)

loop_
_atom_site_label
_atom_site_fract_x
_atom_site_fract_y
_atom_site_fract_z
_atom_site_U_iso_or_equiv
_atom_site_thermal_displace_type
_atom_site_calc_flag
_atom_site_refinement_flags
_atom_site_occupancy
_atom_site_type_symbol
C1 .2145(2) -.5652(2) -.49757(10) .0206(2) Uani d . 1 C
C2 -.0044(2) -.56737(15) -.43187(9) .0183(2) Uani d . 1 C
H2 -.0111(2) -.66799(15) -.38932(9) .020 Uiso d R 1 H
C3 -.0080(2) -.42239(15) -.34979(10) .0214(2) Uani d . 1 C
H3 .1212(2) -.42979(15) -.30182(10) .020 Uiso d R 1 H
C4 -.2183(2) -.4313(2) -.27706(10) .0224(2) Uani d . 1 C
N4 -.3519(2) -.3024(2) -.28003(11) .0339(3) Uani d . 1 N
H41 -.4785(2) -.3014(2) -.23877(11) .060 Uiso d R 1 H
H42 -.3167(2) -.2149(2) -.32325(11) .060 Uiso d R 1 H
O1 .2225(2) -.56502(14) -.59877(8) .0302(2) Uani d . 1 O
O2 -.19040(13) -.56349(14) -.50508(8) .0237(2) Uani d . 1 O
H2O -.161(5) -.516(3) -.566(2) .055(7) Uiso d . 1 H
O3 .0052(2) -.27569(13) -.41215(10) .0349(3) Uani d . 1 O
H3O .071(4) -.211(3) -.375(2) .044(6) Uiso d . 1 H
O4 -.2518(2) -.55460(13) -.21725(8) .0297(2) Uani d . 1 O
O10 .3878(2) -.56387(15) -.42987(8) .0295(2) Uani d . 1 O
H10 .506(4) -.552(3) -.4650(18) .040(5) Uiso d . 1 H

loop_
_atom_type_symbol
_atom_type_description
_atom_type_scat_dispersion_real
_atom_type_scat_dispersion_imag
_atom_type_scat_source
C C .0033 .0016 'International Tables Vol C Tables 4.2.6.8 and 6.1.1.4'
H H .0000 .0000 'International Tables Vol C Tables 4.2.6.8 and 6.1.1.4'
N N .0061 .0033 'International Tables Vol C Tables 4.2.6.8 and 6.1.1.4'
O O .0106 .0060 'International Tables Vol C Tables 4.2.6.8 and 6.1.1.4'

loop_
_geom_angle_atom_site_label_1
_geom_angle_atom_site_label_2
_geom_angle_atom_site_label_3
_geom_angle
O1 C1 O10 125.70(11)
O1 C1 C2 123.20(10)
O10 C1 C2 111.10(10)
O2 C2 C1 110.86(9)
O2 C2 C3 111.54(10)
C1 C2 C3 109.38(10)
O2 C2 H2 108.19(7)
C1 C2 H2 108.43(6)
C3 C2 H2 108.34(6)
O3 C3 C4 112.73(11)
O3 C3 C2 108.18(10)
C4 C3 C2 109.76(10)
O3 C3 H3 108.80(7)
C4 C3 H3 108.57(6)
C2 C3 H3 108.72(7)
O4 C4 N4 123.84(12)
O4 C4 C3 119.69(11)
N4 C4 C3 116.44(12)
C4 N4 H41 120.02(8)
C4 N4 H42 119.98(8)
H41 N4 H42 120.0
C2 O2 H2O 112.2(18)
C3 O3 H3O 107.0(17)
C1 O10 H10 111.3(15)

loop_
_geom_bond_atom_site_label_1
_geom_bond_atom_site_label_2
_geom_bond_distance
C1 O1 1.205(2)
C1 O10 1.3089(15)
C1 C2 1.520(2)
C2 O2 1.4093(13)
C2 C3 1.527(2)
C2 H2 .96
C3 O3 1.403(2)
C3 C4 1.524(2)
C3 H3 .96
C4 O4 1.242(2)
C4 N4 1.313(2)
N4 H41 .90
N4 H42 .90
O2 H2O .84(3)
O3 H3O .79(3)
O10 H10 .83(2)

loop_
_cod_related_entry_id
_cod_related_entry_database
_cod_related_entry_code
1 ChemSpider 21188476
